data_4107823
loop_
_publ_author_name
'Kazuyuki Takahashi'
'Heng-Bo Cui'
'Yoshinori Okano'
'Hayao Kobayashi'
'Hatsumi Mori'
'Hiroyuki Tajima'
'Yasuaki Einaga'
'Osamu Sato'

_publ_contact_author_email ktaka@issp.u-tokyo.ac.jp
_publ_contact_author_fax +81-4-7136-3410
_publ_contact_author_name 'Kazuyuki Takahashi'
_publ_contact_author_phone +81-4-7136-3410
_publ_section_title
;
 Evidence of the Chemical Uniaxial Strain Effect on Electrical
 Conductivity in the Spin-Crossover Conducting Molecular System:
 [FeIII(qnal)2][Pd(dmit)2]5.Acetone
;
_journal_name_full 'Journal of the American Chemical Society'
_journal_page_first 6688
_journal_page_last 6689
_journal_paper_doi 10.1021/ja801585r
_journal_volume 130
_journal_year 2008
_chemical_formula_moiety 'C73 H32 Fe N4 O3 Pd5 S50 '
_chemical_formula_sum 'C73 H32 Fe N4 O3 Pd5 S50'
_chemical_formula_weight 3203.93
_space_group_IT_number 2
_symmetry_cell_setting triclinic
_symmetry_Int_Tables_number 2
_symmetry_space_group_name_Hall '-P 1'
_symmetry_space_group_name_H-M 'P -1'
_audit_creation_date 2008-02-29
_audit_creation_method 'by CrystalStructure 3.8'
_cell_angle_alpha 96.675(6)
_cell_angle_beta 96.970(6)
_cell_angle_gamma 105.531(6)
_cell_formula_units_Z 2
_cell_length_a 13.780(4)
_cell_length_b 15.634(4)
_cell_length_c 24.966(5)
_cell_measurement_reflns_used 8896
_cell_measurement_temperature 293.1
_cell_measurement_theta_max 27.5
_cell_measurement_theta_min 3.0
_cell_volume 5081(2)
_computing_cell_refinement CrystalClear
_computing_data_collection CrystalClear
_computing_data_reduction CrystalStructure
_computing_publication_material 'CrystalStructure 3.8'
_computing_structure_refinement CRYSTALS
_computing_structure_solution SIR92
_diffrn_detector_area_resol_mean 7.31
_diffrn_measured_fraction_theta_full 0.978
_diffrn_measured_fraction_theta_max 0.978
_diffrn_measurement_device_type 'Rigaku Mercury'
_diffrn_measurement_method \w
_diffrn_radiation_type 'Mo K\a'
_diffrn_radiation_wavelength 0.71070
_diffrn_reflns_av_R_equivalents 0.053
_diffrn_reflns_limit_h_max 17
_diffrn_reflns_limit_h_min -17
_diffrn_reflns_limit_k_max 20
_diffrn_reflns_limit_k_min -16
_diffrn_reflns_limit_l_max 28
_diffrn_reflns_limit_l_min -32
_diffrn_reflns_number 55917
_diffrn_reflns_theta_full 27.47
_diffrn_reflns_theta_max 27.47
_exptl_absorpt_coefficient_mu 2.083
_exptl_absorpt_correction_T_max 0.990
_exptl_absorpt_correction_T_min 0.832
_exptl_absorpt_correction_type multi-scan
_exptl_absorpt_process_details 'Jacobson, R. (1998) Private communication'
_exptl_crystal_colour black
_exptl_crystal_density_diffrn 2.094
_exptl_crystal_description platelet
_exptl_crystal_F_000 3156.00
_exptl_crystal_size_max 0.15
_exptl_crystal_size_mid 0.10
_exptl_crystal_size_min 0.01
_refine_diff_density_max 0.99
_refine_diff_density_min -1.09
_refine_ls_extinction_method none
_refine_ls_goodness_of_fit_ref 0.996
_refine_ls_hydrogen_treatment refall
_refine_ls_number_parameters 1257
_refine_ls_number_reflns 11199
_refine_ls_R_factor_gt 0.0515
_refine_ls_shift/su_max 0.0013
_refine_ls_structure_factor_coef Fsqd
_refine_ls_weighting_details 'w = 1/[0.0001Fo^2^ + 1.0000\s(Fo^2^)]/(4Fo^2^)'
_refine_ls_weighting_scheme calc
_refine_ls_wR_factor_ref 0.0888
_reflns_number_gt 11005
_reflns_number_total 22747
_reflns_threshold_expression F^2^>2.0\s(F^2^)
_cod_data_source_file ja801585r-file001.cif
_cod_data_source_block '__[Fe(qnal)2][Pd(dmit)2]5_Acetone_293K'
_cod_original_formula_sum 'C73 H32 Fe N4 O3 Pd5 S50 '
_cod_database_code 4107823

loop_
_symmetry_equiv_pos_site_id
_symmetry_equiv_pos_as_xyz
1 +X,+Y,+Z
2 -X,-Y,-Z

loop_
_atom_site_label
_atom_site_type_symbol
_atom_site_fract_x
_atom_site_fract_y
_atom_site_fract_z
_atom_site_U_iso_or_equiv
_atom_site_adp_type
_atom_site_occupancy
_atom_site_symmetry_multiplicity
_atom_site_calc_flag
_atom_site_refinement_flags
Pd(1) Pd 0.64458(5) 0.48733(4) 0.07609(3) 0.02689(18) Uani 1.00 1 d .
Pd(2) Pd 0.81091(5) 0.40495(4) 0.08528(3) 0.02987(19) Uani 1.00 1 d .
Pd(3) Pd 0.00404(5) 0.24428(4) 0.01408(3) 0.03069(19) Uani 1.00 1 d .
Pd(4) Pd 0.21902(6) 0.16230(5) 0.02349(3) 0.0382(2) Uani 1.00 1 d .
Pd(5) Pd 0.40810(5) 0.08171(4) 0.03191(3) 0.03005(19) Uani 1.00 1 d .
Fe(1) Fe 0.26460(9) -0.00474(8) 0.53609(5) 0.0336(3) Uani 1.00 1 d .
S(1) S 0.5433(2) 0.36841(17) -0.21687(10) 0.0497(7) Uani 1.00 1 d .
S(2) S 0.64682(18) 0.49452(15) -0.11671(9) 0.0382(6) Uani 1.00 1 d .
S(3) S 0.49898(18) 0.32825(15) -0.10692(10) 0.0383(6) Uani 1.00 1 d .
S(4) S 0.69811(17) 0.55444(14) 0.00343(9) 0.0307(6) Uani 1.00 1 d .
S(5) S 0.53680(17) 0.36693(14) 0.01548(9) 0.0325(6) Uani 1.00 1 d .
S(6) S 0.74234(18) 0.61521(14) 0.13412(9) 0.0336(6) Uani 1.00 1 d .
S(7) S 0.58069(18) 0.42921(15) 0.15023(9) 0.0371(6) Uani 1.00 1 d .
S(8) S 0.7614(2) 0.67326(17) 0.25378(10) 0.0488(7) Uani 1.00 1 d .
S(9) S 0.6223(2) 0.50596(18) 0.26960(10) 0.0514(8) Uani 1.00 1 d .
S(10) S 0.7284(2) 0.6456(2) 0.36581(12) 0.0803(11) Uani 1.00 1 d .
S(11) S 0.7586(2) 0.2779(2) -0.20504(11) 0.0603(9) Uani 1.00 1 d .
S(12) S 0.85579(19) 0.40312(16) -0.10309(10) 0.0443(7) Uani 1.00 1 d .
S(13) S 0.70796(19) 0.23481(16) -0.09685(10) 0.0457(7) Uani 1.00 1 d .
S(14) S 0.88067(17) 0.46866(15) 0.01576(9) 0.0358(6) Uani 1.00 1 d .
S(15) S 0.72096(18) 0.27869(14) 0.02420(10) 0.0373(6) Uani 1.00 1 d .
S(16) S 0.91477(17) 0.52642(15) 0.14641(10) 0.0375(6) Uani 1.00 1 d .
S(17) S 0.75604(18) 0.33587(15) 0.15709(10) 0.0386(6) Uani 1.00 1 d .
S(18) S 0.9541(2) 0.56109(18) 0.26819(11) 0.0561(8) Uani 1.00 1 d .
S(19) S 0.8147(2) 0.39042(18) 0.27753(10) 0.0537(8) Uani 1.00 1 d .
S(20) S 0.9187(3) 0.5195(2) 0.37791(12) 0.0892(12) Uani 1.00 1 d .
S(21) S -0.1036(2) 0.1033(2) -0.27777(10) 0.0563(8) Uani 1.00 1 d .
S(22) S 0.01059(17) 0.23389(15) -0.18040(10) 0.0384(6) Uani 1.00 1 d .
S(23) S -0.14853(18) 0.07799(15) -0.16656(10) 0.0390(6) Uani 1.00 1 d .
S(24) S 0.06511(17) 0.30177(14) -0.05954(9) 0.0329(6) Uani 1.00 1 d .
S(25) S -0.10508(18) 0.12269(15) -0.04376(9) 0.0363(6) Uani 1.00 1 d .
S(26) S 0.10680(18) 0.37008(15) 0.07046(10) 0.0382(6) Uani 1.00 1 d .
S(27) S -0.06041(18) 0.18963(15) 0.08813(10) 0.0394(6) Uani 1.00 1 d .
S(28) S 0.13567(19) 0.42629(16) 0.19174(10) 0.0428(7) Uani 1.00 1 d .
S(29) S -0.01423(19) 0.26652(15) 0.20758(10) 0.0419(7) Uani 1.00 1 d .
S(30) S 0.1029(2) 0.40048(18) 0.30444(10) 0.0552(8) Uani 1.00 1 d .
S(31) S 0.1256(2) 0.0405(2) -0.26935(11) 0.0636(9) Uani 1.00 1 d .
S(32) S 0.24097(19) 0.16146(16) -0.16830(10) 0.0405(7) Uani 1.00 1 d .
S(33) S 0.07676(19) 0.00528(16) -0.15997(10) 0.0424(7) Uani 1.00 1 d .
S(34) S 0.28544(19) 0.22443(14) -0.04820(9) 0.0384(6) Uani 1.00 1 d .
S(35) S 0.11096(19) 0.04297(15) -0.03774(10) 0.0391(6) Uani 1.00 1 d .
S(36) S 0.3229(2) 0.28441(15) 0.08380(10) 0.0422(7) Uani 1.00 1 d .
S(37) S 0.1491(2) 0.10338(16) 0.09536(10) 0.0437(7) Uani 1.00 1 d .
S(38) S 0.3492(2) 0.32878(19) 0.20538(11) 0.0565(8) Uani 1.00 1 d .
S(39) S 0.1920(2) 0.1684(2) 0.21471(11) 0.0577(9) Uani 1.00 1 d .
S(40) S 0.3047(2) 0.2924(3) 0.31515(13) 0.0973(13) Uani 1.00 1 d .
S(41) S 0.3243(2) -0.0609(2) -0.25921(11) 0.0627(9) Uani 1.00 1 d .
S(42) S 0.44208(19) 0.06592(16) -0.15953(10) 0.0417(7) Uani 1.00 1 d .
S(43) S 0.28220(19) -0.09166(16) -0.14876(10) 0.0457(7) Uani 1.00 1 d .
S(44) S 0.47984(18) 0.13747(15) -0.04005(10) 0.0375(6) Uani 1.00 1 d .
S(45) S 0.30575(18) -0.04190(14) -0.02717(10) 0.0365(6) Uani 1.00 1 d .
S(46) S 0.51661(18) 0.20080(14) 0.09258(9) 0.0355(6) Uani 1.00 1 d .
S(47) S 0.34645(17) 0.01782(14) 0.10387(9) 0.0342(6) Uani 1.00 1 d .
S(48) S 0.55740(19) 0.23651(16) 0.21520(10) 0.0423(7) Uani 1.00 1 d .
S(49) S 0.40290(19) 0.07516(17) 0.22472(10) 0.0446(7) Uani 1.00 1 d .
S(50) S 0.5181(2) 0.2017(2) 0.32494(11) 0.0629(9) Uani 1.00 1 d .
O(1) O 0.3004(4) 0.1017(3) 0.5036(2) 0.045(2) Uani 1.00 1 d .
O(2) O 0.2083(4) -0.0860(4) 0.4689(2) 0.0450(19) Uani 1.00 1 d .
O(3) O 0.5776(8) 0.2825(6) 0.4463(3) 0.109(3) Uani 1.00 1 d .
N(1) N 0.1340(5) 0.0318(4) 0.5529(2) 0.032(2) Uani 1.00 1 d .
N(2) N 0.1970(5) -0.1034(4) 0.5830(2) 0.035(2) Uani 1.00 1 d .
N(3) N 0.3940(4) -0.0516(4) 0.5355(2) 0.0305(19) Uani 1.00 1 d .
N(4) N 0.3592(5) 0.0658(4) 0.6107(2) 0.037(2) Uani 1.00 1 d .
C(1) C 0.2599(7) 0.1666(6) 0.4959(3) 0.043(2) Uani 1.00 1 d .
C(2) C 0.3116(7) 0.2350(6) 0.4682(3) 0.049(3) Uani 1.00 1 d .
C(3) C 0.2729(8) 0.3022(6) 0.4567(4) 0.062(3) Uani 1.00 1 d .
C(4) C 0.1798(8) 0.3104(6) 0.4726(4) 0.055(3) Uani 1.00 1 d .
C(5) C 0.1391(10) 0.3795(7) 0.4582(4) 0.070(4) Uani 1.00 1 d .
C(6) C 0.0501(11) 0.3865(7) 0.4738(4) 0.074(4) Uani 1.00 1 d .
C(7) C -0.0037(9) 0.3229(7) 0.5014(4) 0.066(4) Uani 1.00 1 d .
C(8) C 0.0321(7) 0.2540(6) 0.5157(3) 0.052(3) Uani 1.00 1 d .
C(9) C 0.1257(7) 0.2446(5) 0.5012(3) 0.043(2) Uani 1.00 1 d .
C(10) C 0.1674(7) 0.1712(5) 0.5134(3) 0.040(2) Uani 1.00 1 d .
C(11) C 0.1127(6) 0.1039(5) 0.5410(3) 0.039(2) Uani 1.00 1 d .
C(12) C 0.0686(6) -0.0275(6) 0.5821(3) 0.036(2) Uani 1.00 1 d .
C(13) C -0.0241(6) -0.0225(6) 0.5936(3) 0.044(2) Uani 1.00 1 d .
C(14) C -0.0798(7) -0.0856(6) 0.6230(4) 0.052(3) Uani 1.00 1 d .
C(15) C -0.0453(7) -0.1529(6) 0.6385(3) 0.049(3) Uani 1.00 1 d .
C(16) C 0.0493(6) -0.1619(5) 0.6259(3) 0.039(2) Uani 1.00 1 d .
C(17) C 0.1055(6) -0.0978(5) 0.5978(3) 0.032(2) Uani 1.00 1 d .
C(18) C 0.0930(8) -0.2287(6) 0.6409(3) 0.055(3) Uani 1.00 1 d .
C(19) C 0.1844(8) -0.2322(6) 0.6269(3) 0.052(3) Uani 1.00 1 d .
C(20) C 0.2327(7) -0.1682(6) 0.5981(3) 0.045(3) Uani 1.00 1 d .
C(21) C 0.2361(6) -0.1489(5) 0.4411(3) 0.038(2) Uani 1.00 1 d .
C(22) C 0.1644(7) -0.2019(6) 0.3950(3) 0.050(3) Uani 1.00 1 d .
C(23) C 0.1878(8) -0.2682(7) 0.3648(4) 0.065(3) Uani 1.00 1 d .
C(24) C 0.2807(8) -0.2885(6) 0.3755(4) 0.054(3) Uani 1.00 1 d .
C(25) C 0.3027(10) -0.3592(7) 0.3427(4) 0.073(4) Uani 1.00 1 d .
C(26) C 0.3919(12) -0.3784(8) 0.3543(5) 0.083(4) Uani 1.00 1 d .
C(27) C 0.4663(9) -0.3264(7) 0.3963(4) 0.068(4) Uani 1.00 1 d .
C(28) C 0.4478(8) -0.2570(6) 0.4281(4) 0.056(3) Uani 1.00 1 d .
C(29) C 0.3553(7) -0.2361(5) 0.4199(3) 0.042(2) Uani 1.00 1 d .
C(30) C 0.3304(6) -0.1646(5) 0.4539(3) 0.033(2) Uani 1.00 1 d .
C(31) C 0.4021(6) -0.1158(5) 0.5002(3) 0.035(2) Uani 1.00 1 d .
C(32) C 0.4728(5) -0.0124(5) 0.5817(3) 0.031(2) Uani 1.00 1 d .
C(33) C 0.5657(6) -0.0308(5) 0.5900(3) 0.035(2) Uani 1.00 1 d .
C(34) C 0.6356(6) 0.0109(6) 0.6372(3) 0.044(2) Uani 1.00 1 d .
C(35) C 0.6177(7) 0.0715(6) 0.6746(3) 0.044(2) Uani 1.00 1 d .
C(36) C 0.5228(6) 0.0924(5) 0.6675(3) 0.034(2) Uani 1.00 1 d .
C(37) C 0.4515(6) 0.0498(5) 0.6207(3) 0.031(2) Uani 1.00 1 d .
C(38) C 0.4959(7) 0.1546(5) 0.7045(3) 0.047(2) Uani 1.00 1 d .
C(39) C 0.4037(7) 0.1691(6) 0.6946(4) 0.053(3) Uani 1.00 1 d .
C(40) C 0.3358(7) 0.1236(5) 0.6469(4) 0.049(3) Uani 1.00 1 d .
C(41) C 0.5611(6) 0.3937(6) -0.1510(3) 0.038(2) Uani 1.00 1 d .
C(42) C 0.6318(6) 0.4769(5) -0.0503(3) 0.032(2) Uani 1.00 1 d .
C(43) C 0.5630(6) 0.3998(5) -0.0460(3) 0.035(2) Uani 1.00 1 d .
C(44) C 0.7091(6) 0.5932(5) 0.1949(3) 0.033(2) Uani 1.00 1 d .
C(45) C 0.6419(6) 0.5145(5) 0.2026(3) 0.036(2) Uani 1.00 1 d .
C(46) C 0.7055(7) 0.6096(7) 0.2996(3) 0.054(3) Uani 1.00 1 d .
C(47) C 0.7731(6) 0.3000(6) -0.1389(3) 0.038(2) Uani 1.00 1 d .
C(48) C 0.8264(6) 0.3878(5) -0.0382(3) 0.034(2) Uani 1.00 1 d .
C(49) C 0.7572(6) 0.3069(5) -0.0351(3) 0.032(2) Uani 1.00 1 d .
C(50) C 0.8909(6) 0.4926(5) 0.2069(3) 0.038(2) Uani 1.00 1 d .
C(51) C 0.8255(6) 0.4111(5) 0.2112(3) 0.038(2) Uani 1.00 1 d .
C(52) C 0.8972(7) 0.4906(6) 0.3117(4) 0.057(3) Uani 1.00 1 d .
C(53) C -0.0820(6) 0.1374(5) -0.2125(3) 0.034(2) Uani 1.00 1 d .
C(54) C -0.0100(7) 0.2192(6) -0.1136(3) 0.038(2) Uani 1.00 1 d .
C(55) C -0.0801(6) 0.1474(5) -0.1058(3) 0.032(2) Uani 1.00 1 d .
C(56) C 0.0763(6) 0.3494(5) 0.1325(3) 0.032(2) Uani 1.00 1 d .
C(57) C 0.0056(6) 0.2743(5) 0.1407(3) 0.035(2) Uani 1.00 1 d .
C(58) C 0.0763(6) 0.3660(6) 0.2398(3) 0.043(2) Uani 1.00 1 d .
C(59) C 0.1469(6) 0.0670(6) -0.2029(3) 0.044(3) Uani 1.00 1 d .
C(60) C 0.2170(6) 0.1466(5) -0.1027(3) 0.033(2) Uani 1.00 1 d .
C(61) C 0.1400(6) 0.0711(5) -0.0985(3) 0.034(2) Uani 1.00 1 d .
C(62) C 0.2898(7) 0.2589(6) 0.1443(3) 0.039(2) Uani 1.00 1 d .
C(63) C 0.2139(7) 0.1819(6) 0.1487(3) 0.039(2) Uani 1.00 1 d .
C(64) C 0.2816(7) 0.2647(7) 0.2495(4) 0.056(3) Uani 1.00 1 d .
C(65) C 0.3490(7) -0.0295(6) -0.1931(3) 0.045(3) Uani 1.00 1 d .
C(66) C 0.4164(6) 0.0568(5) -0.0937(3) 0.036(2) Uani 1.00 1 d .
C(67) C 0.3412(6) -0.0185(5) -0.0879(3) 0.034(2) Uani 1.00 1 d .
C(68) C 0.4920(6) 0.1708(5) 0.1528(3) 0.030(2) Uani 1.00 1 d .
C(69) C 0.4175(6) 0.0937(5) 0.1586(3) 0.034(2) Uani 1.00 1 d .
C(70) C 0.4931(6) 0.1713(6) 0.2590(3) 0.042(2) Uani 1.00 1 d .
C(71) C 0.6210(13) 0.3616(10) 0.4535(6) 0.098(5) Uani 1.00 1 d .
C(72) C 0.7262(13) 0.3893(11) 0.4803(9) 0.190(10) Uani 1.00 1 d .
C(73) C 0.5748(17) 0.4297(14) 0.4388(11) 0.259(15) Uani 1.00 1 d .
H(1) H 0.3750 0.2333 0.4577 0.057 Uiso 1.00 1 c R
H(2) H 0.3090 0.3457 0.4372 0.068 Uiso 1.00 1 c R
H(3) H 0.1741 0.4217 0.4376 0.085 Uiso 1.00 1 c R
H(4) H 0.0249 0.4351 0.4655 0.089 Uiso 1.00 1 c R
H(5) H -0.0673 0.3271 0.5107 0.081 Uiso 1.00 1 c R
H(6) H -0.0058 0.2121 0.5355 0.065 Uiso 1.00 1 c R
H(7) H 0.0523 0.1129 0.5523 0.048 Uiso 1.00 1 c R
H(8) H -0.0512 0.0233 0.5820 0.051 Uiso 1.00 1 c R
H(9) H -0.1432 -0.0802 0.6320 0.058 Uiso 1.00 1 c R
H(10) H -0.0845 -0.1946 0.6580 0.055 Uiso 1.00 1 c R
H(11) H 0.0585 -0.2719 0.6610 0.061 Uiso 1.00 1 c R
H(12) H 0.2139 -0.2777 0.6367 0.065 Uiso 1.00 1 c R
H(13) H 0.2964 -0.1711 0.5884 0.056 Uiso 1.00 1 c R
H(14) H 0.1007 -0.1901 0.3858 0.059 Uiso 1.00 1 c R
H(15) H 0.1389 -0.3032 0.3347 0.068 Uiso 1.00 1 c R
H(16) H 0.2541 -0.3933 0.3123 0.080 Uiso 1.00 1 c R
H(17) H 0.4036 -0.4283 0.3333 0.098 Uiso 1.00 1 c R
H(18) H 0.5302 -0.3388 0.4030 0.082 Uiso 1.00 1 c R
H(19) H 0.4996 -0.2219 0.4569 0.067 Uiso 1.00 1 c R
H(20) H 0.4637 -0.1323 0.5060 0.043 Uiso 1.00 1 c R
H(21) H 0.5820 -0.0716 0.5637 0.042 Uiso 1.00 1 c R
H(22) H 0.6980 -0.0042 0.6432 0.052 Uiso 1.00 1 c R
H(23) H 0.6680 0.1004 0.7055 0.049 Uiso 1.00 1 c R
H(24) H 0.5428 0.1861 0.7362 0.052 Uiso 1.00 1 c R
H(25) H 0.3847 0.2097 0.7198 0.057 Uiso 1.00 1 c R
H(26) H 0.2711 0.1345 0.6402 0.058 Uiso 1.00 1 c R
H(27) H 0.7286 0.4013 0.5187 0.208 Uiso 1.00 1 c R
H(28) H 0.7623 0.4421 0.4678 0.208 Uiso 1.00 1 c R
H(29) H 0.7567 0.3426 0.4719 0.208 Uiso 1.00 1 c R
H(30) H 0.5834 0.4391 0.4026 0.318 Uiso 1.00 1 c R
H(31) H 0.6065 0.4842 0.4632 0.318 Uiso 1.00 1 c R
H(32) H 0.5041 0.4109 0.4410 0.318 Uiso 1.00 1 c R

loop_
_atom_site_aniso_label
_atom_site_aniso_U_11
_atom_site_aniso_U_22
_atom_site_aniso_U_33
_atom_site_aniso_U_12
_atom_site_aniso_U_13
_atom_site_aniso_U_23
Pd(1) 0.0271(3) 0.0274(3) 0.0250(3) 0.0070(2) 0.0027(2) 0.0029(2)
Pd(2) 0.0281(3) 0.0291(3) 0.0316(4) 0.0066(2) 0.0035(3) 0.0066(3)
Pd(3) 0.0314(3) 0.0300(3) 0.0276(4) 0.0047(3) 0.0028(3) 0.0037(3)
Pd(4) 0.0573(5) 0.0269(3) 0.0256(3) 0.0077(3) -0.0004(3) 0.0028(2)
Pd(5) 0.0295(3) 0.0275(3) 0.0311(4) 0.0060(3) 0.0017(3) 0.0044(3)
Fe(1) 0.0272(6) 0.0392(7) 0.0342(7) 0.0087(5) 0.0054(5) 0.0063(5)
S(1) 0.0608(17) 0.0540(15) 0.0276(14) 0.0153(13) -0.0027(12) -0.0070(11)
S(2) 0.0422(14) 0.0380(13) 0.0279(13) 0.0030(10) 0.0013(10) 0.0029(10)
S(3) 0.0398(13) 0.0346(12) 0.0325(14) 0.0009(10) 0.0011(10) 0.0012(10)
S(4) 0.0365(12) 0.0270(11) 0.0234(12) 0.0021(9) 0.0033(9) 0.0008(9)
S(5) 0.0322(12) 0.0304(11) 0.0299(13) 0.0008(9) 0.0053(10) 0.0042(9)
S(6) 0.0400(13) 0.0310(11) 0.0266(12) 0.0065(10) 0.0031(10) 0.0032(9)
S(7) 0.0359(13) 0.0427(13) 0.0313(13) 0.0068(10) 0.0075(10) 0.0081(10)
S(8) 0.0563(16) 0.0548(16) 0.0305(14) 0.0158(13) 0.0007(12) -0.0059(11)
S(9) 0.0636(18) 0.0681(17) 0.0286(14) 0.0227(14) 0.0146(12) 0.0150(12)
S(10) 0.110(2) 0.107(2) 0.0270(16) 0.046(2) 0.0059(16) -0.0059(16)
S(11) 0.0657(19) 0.082(2) 0.0359(16) 0.0316(16) 0.0051(13) -0.0030(14)
S(12) 0.0485(15) 0.0474(14) 0.0380(15) 0.0125(12) 0.0147(12) 0.0057(11)
S(13) 0.0454(15) 0.0450(14) 0.0405(15) 0.0101(11) 0.0040(12) -0.0083(11)
S(14) 0.0328(12) 0.0360(12) 0.0335(13) 0.0020(10) 0.0054(10) 0.0040(10)
S(15) 0.0407(13) 0.0265(11) 0.0401(14) 0.0032(10) 0.0050(11) 0.0027(10)
S(16) 0.0320(12) 0.0366(12) 0.0381(14) 0.0023(10) 0.0016(10) 0.0046(10)
S(17) 0.0403(13) 0.0356(12) 0.0373(14) 0.0058(10) 0.0025(11) 0.0114(10)
S(18) 0.0646(18) 0.0513(16) 0.0397(16) 0.0107(14) -0.0167(13) -0.0045(12)
S(19) 0.0647(18) 0.0647(17) 0.0339(15) 0.0212(14) 0.0034(13) 0.0154(12)
S(20) 0.126(3) 0.111(2) 0.0298(17) 0.046(2) -0.0091(18) -0.0021(17)
S(21) 0.0537(17) 0.0812(19) 0.0252(14) 0.0118(14) -0.0018(12) -0.0009(13)
S(22) 0.0339(13) 0.0420(13) 0.0338(14) 0.0023(10) 0.0034(10) 0.0059(10)
S(23) 0.0359(13) 0.0391(13) 0.0338(14) 0.0004(10) 0.0003(10) 0.0026(10)
S(24) 0.0353(13) 0.0273(11) 0.0283(13) -0.0013(9) 0.0024(10) 0.0011(9)
S(25) 0.0377(13) 0.0336(12) 0.0287(13) -0.0040(10) 0.0040(10) 0.0044(10)
S(26) 0.0434(14) 0.0338(12) 0.0298(13) -0.0010(10) 0.0058(11) 0.0034(10)
S(27) 0.0411(14) 0.0340(12) 0.0347(14) -0.0034(10) 0.0060(11) 0.0052(10)
S(28) 0.0464(15) 0.0435(13) 0.0308(14) 0.0022(11) 0.0052(11) 0.0005(11)
S(29) 0.0495(15) 0.0406(13) 0.0331(14) 0.0066(11) 0.0112(11) 0.0063(10)
S(30) 0.0644(18) 0.0622(17) 0.0289(14) 0.0056(14) 0.0047(12) -0.0002(12)
S(31) 0.0667(19) 0.090(2) 0.0257(15) 0.0225(17) -0.0044(13) -0.0102(14)
S(32) 0.0422(14) 0.0487(14) 0.0274(13) 0.0116(11) 0.0013(11) 0.0015(10)
S(33) 0.0403(14) 0.0437(14) 0.0340(14) 0.0078(11) -0.0057(11) -0.0084(11)
S(34) 0.0537(15) 0.0271(11) 0.0293(13) 0.0062(10) 0.0011(11) 0.0029(9)
S(35) 0.0510(15) 0.0300(12) 0.0302(13) 0.0051(11) -0.0017(11) 0.0037(10)
S(36) 0.0609(17) 0.0299(12) 0.0287(13) 0.0068(11) -0.0018(12) -0.0001(10)
S(37) 0.0532(16) 0.0393(13) 0.0373(15) 0.0102(12) 0.0070(12) 0.0075(11)
S(38) 0.0594(18) 0.0679(18) 0.0352(16) 0.0204(14) -0.0041(13) -0.0135(13)
S(39) 0.0547(17) 0.090(2) 0.0335(15) 0.0270(16) 0.0113(13) 0.0106(14)
S(40) 0.082(2) 0.172(3) 0.0309(18) 0.039(2) 0.0046(16) -0.012(2)
S(41) 0.070(2) 0.082(2) 0.0344(16) 0.0311(16) -0.0008(14) -0.0100(14)
S(42) 0.0460(15) 0.0466(14) 0.0328(14) 0.0141(11) 0.0076(11) 0.0035(11)
S(43) 0.0434(15) 0.0423(14) 0.0413(15) 0.0073(11) -0.0026(12) -0.0128(11)
S(44) 0.0389(13) 0.0327(12) 0.0333(13) -0.0008(10) 0.0040(11) 0.0028(10)
S(45) 0.0388(13) 0.0268(11) 0.0393(14) 0.0044(10) 0.0022(11) 0.0026(10)
S(46) 0.0379(13) 0.0333(12) 0.0283(13) -0.0008(10) 0.0020(10) 0.0063(10)
S(47) 0.0317(12) 0.0304(12) 0.0347(13) 0.0003(9) 0.0015(10) 0.0066(10)
S(48) 0.0451(14) 0.0417(13) 0.0311(14) 0.0004(11) -0.0010(11) 0.0048(10)
S(49) 0.0415(14) 0.0530(15) 0.0338(14) 0.0006(12) 0.0065(11) 0.0142(11)
S(50) 0.071(2) 0.077(2) 0.0314(16) 0.0076(16) 0.0045(14) 0.0077(14)
O(1) 0.044(3) 0.044(3) 0.055(4) 0.017(3) 0.021(3) 0.020(3)
O(2) 0.042(3) 0.057(4) 0.030(3) 0.011(3) -0.006(2) 0.001(3)
O(3) 0.146(9) 0.092(7) 0.054(5) -0.013(6) -0.001(5) 0.008(5)
N(1) 0.034(4) 0.033(3) 0.024(4) 0.006(3) -0.001(3) -0.001(3)
N(2) 0.029(4) 0.031(3) 0.037(4) -0.001(3) -0.001(3) 0.007(3)
N(3) 0.028(3) 0.034(3) 0.024(3) 0.003(3) 0.003(3) -0.000(3)
N(4) 0.030(4) 0.038(4) 0.038(4) 0.004(3) -0.002(3) -0.001(3)
C(1) 0.045(5) 0.044(5) 0.033(5) 0.005(4) 0.000(4) 0.006(4)
C(2) 0.047(6) 0.049(5) 0.046(6) 0.007(4) 0.005(4) 0.007(4)
C(3) 0.072(8) 0.050(6) 0.048(7) -0.006(5) -0.001(5) 0.012(5)
C(4) 0.062(7) 0.039(5) 0.052(7) 0.004(5) -0.008(5) 0.000(5)
C(5) 0.105(10) 0.050(6) 0.058(8) 0.034(7) 0.005(7) 0.003(5)
C(6) 0.116(11) 0.051(7) 0.057(8) 0.034(7) -0.005(7) 0.008(6)
C(7) 0.083(8) 0.065(7) 0.055(7) 0.046(6) -0.012(6) -0.010(6)
C(8) 0.059(6) 0.060(6) 0.044(6) 0.032(5) 0.003(5) 0.007(5)
C(9) 0.054(6) 0.033(5) 0.035(5) 0.011(4) -0.007(4) -0.007(4)
C(10) 0.045(5) 0.038(5) 0.031(5) 0.011(4) -0.002(4) -0.005(4)
C(11) 0.035(5) 0.052(5) 0.033(5) 0.013(4) 0.012(4) 0.015(4)
C(12) 0.022(4) 0.059(5) 0.021(4) 0.008(4) 0.001(3) -0.004(4)
C(13) 0.032(5) 0.053(6) 0.042(5) 0.006(4) 0.003(4) -0.001(4)
C(14) 0.035(5) 0.060(6) 0.051(6) -0.003(4) 0.019(4) -0.008(5)
C(15) 0.054(6) 0.036(5) 0.046(6) -0.006(4) 0.014(5) -0.001(4)
C(16) 0.042(5) 0.031(4) 0.037(5) -0.006(4) 0.011(4) 0.011(4)
C(17) 0.031(4) 0.030(4) 0.024(4) -0.003(3) -0.005(3) -0.000(3)
C(18) 0.068(7) 0.050(6) 0.036(6) -0.010(5) 0.017(5) 0.011(4)
C(19) 0.061(7) 0.057(6) 0.044(6) 0.016(5) 0.015(5) 0.028(5)
C(20) 0.045(5) 0.051(5) 0.043(6) 0.016(4) 0.010(4) 0.016(4)
C(21) 0.040(5) 0.043(5) 0.023(4) -0.001(4) -0.002(4) 0.004(4)
C(22) 0.040(5) 0.070(6) 0.036(5) 0.015(5) 0.005(4) 0.003(5)
C(23) 0.052(7) 0.071(7) 0.048(7) -0.009(5) -0.006(5) -0.009(5)
C(24) 0.070(7) 0.038(5) 0.040(6) -0.002(5) 0.011(5) -0.010(4)
C(25) 0.093(10) 0.051(7) 0.055(8) 0.001(6) -0.007(7) -0.004(5)
C(26) 0.126(12) 0.067(8) 0.053(8) 0.029(8) 0.015(8) -0.012(6)
C(27) 0.081(8) 0.063(7) 0.061(7) 0.029(6) 0.018(6) -0.016(6)
C(28) 0.068(7) 0.046(5) 0.052(7) 0.018(5) 0.016(5) -0.005(5)
C(29) 0.049(5) 0.035(5) 0.036(5) -0.001(4) 0.014(4) 0.002(4)
C(30) 0.037(5) 0.034(4) 0.020(4) 0.002(3) -0.001(3) -0.004(3)
C(31) 0.031(4) 0.041(5) 0.035(5) 0.011(3) 0.009(4) 0.005(4)
C(32) 0.019(4) 0.037(4) 0.029(4) 0.000(3) -0.004(3) 0.004(3)
C(33) 0.032(4) 0.043(5) 0.029(5) 0.010(4) 0.002(3) 0.001(4)
C(34) 0.032(5) 0.061(6) 0.036(5) 0.016(4) -0.005(4) 0.000(4)
C(35) 0.041(5) 0.056(6) 0.026(5) 0.006(4) -0.007(4) 0.003(4)
C(36) 0.032(4) 0.035(4) 0.030(5) 0.005(3) -0.002(3) -0.001(3)
C(37) 0.029(4) 0.032(4) 0.027(4) 0.002(3) 0.001(3) 0.001(3)
C(38) 0.047(6) 0.045(5) 0.038(5) 0.005(4) 0.001(4) -0.016(4)
C(39) 0.047(6) 0.048(5) 0.049(6) 0.007(4) -0.004(5) -0.027(4)
C(40) 0.042(5) 0.042(5) 0.060(7) 0.013(4) 0.008(5) -0.003(5)
C(41) 0.026(4) 0.061(6) 0.024(5) 0.016(4) -0.000(3) -0.011(4)
C(42) 0.031(4) 0.042(5) 0.024(4) 0.016(4) 0.003(3) 0.006(4)
C(43) 0.021(4) 0.043(5) 0.036(5) 0.023(4) -0.013(3) -0.020(4)
C(44) 0.045(5) 0.039(5) 0.024(4) 0.027(4) 0.010(4) -0.002(3)
C(45) 0.036(5) 0.048(5) 0.028(5) 0.017(4) 0.006(4) 0.007(4)
C(46) 0.056(6) 0.077(7) 0.033(5) 0.032(5) 0.005(5) 0.001(5)
C(47) 0.021(4) 0.069(6) 0.023(5) 0.023(4) -0.004(3) -0.013(4)
C(48) 0.037(5) 0.046(5) 0.027(5) 0.024(4) 0.011(4) 0.005(4)
C(49) 0.033(5) 0.042(5) 0.021(4) 0.018(4) -0.003(3) -0.007(3)
C(50) 0.043(5) 0.037(5) 0.028(5) 0.012(4) -0.013(4) -0.000(4)
C(51) 0.038(5) 0.040(5) 0.036(5) 0.013(4) -0.001(4) 0.011(4)
C(52) 0.058(7) 0.058(6) 0.050(7) 0.019(5) -0.013(5) 0.008(5)
C(53) 0.027(4) 0.036(4) 0.041(5) 0.010(3) 0.005(4) 0.013(4)
C(54) 0.055(6) 0.058(6) 0.023(4) 0.046(5) 0.018(4) 0.017(4)
C(55) 0.029(4) 0.026(4) 0.035(5) 0.003(3) -0.003(4) -0.002(3)
C(56) 0.031(4) 0.038(4) 0.027(5) 0.012(4) -0.002(3) 0.002(3)
C(57) 0.029(4) 0.039(5) 0.039(5) 0.015(4) 0.005(4) 0.009(4)
C(58) 0.036(5) 0.046(5) 0.053(6) 0.016(4) 0.012(4) 0.016(4)
C(59) 0.037(5) 0.051(5) 0.044(6) 0.017(4) 0.002(4) -0.000(4)
C(60) 0.037(5) 0.034(4) 0.030(5) 0.018(4) -0.003(4) 0.000(3)
C(61) 0.039(5) 0.039(5) 0.020(4) 0.015(4) -0.006(4) -0.004(3)
C(62) 0.044(5) 0.043(5) 0.032(5) 0.022(4) -0.003(4) -0.003(4)
C(63) 0.046(5) 0.050(5) 0.023(5) 0.025(4) -0.004(4) 0.005(4)
C(64) 0.049(6) 0.089(8) 0.031(6) 0.028(6) 0.002(4) 0.001(5)
C(65) 0.054(6) 0.045(5) 0.042(6) 0.032(5) -0.000(4) -0.008(4)
C(66) 0.027(4) 0.029(4) 0.050(6) 0.010(3) 0.006(4) -0.002(4)
C(67) 0.038(5) 0.032(4) 0.038(5) 0.021(4) 0.007(4) 0.002(4)
C(68) 0.026(4) 0.033(4) 0.026(4) 0.006(3) -0.007(3) 0.002(3)
C(69) 0.034(5) 0.036(4) 0.033(5) 0.014(4) -0.002(4) 0.009(4)
C(70) 0.037(5) 0.060(6) 0.034(5) 0.021(4) 0.006(4) 0.015(4)
C(71) 0.122(13) 0.065(9) 0.083(10) -0.016(9) 0.039(9) -0.006(8)
C(72) 0.107(15) 0.114(14) 0.30(2) -0.023(12) 0.017(17) -0.030(16)
C(73) 0.20(2) 0.137(18) 0.46(4) 0.067(19) 0.03(2) 0.10(2)

loop_
_atom_type_symbol
_atom_type_description
_atom_type_scat_dispersion_real
_atom_type_scat_dispersion_imag
_atom_type_scat_source
C C 0.003 0.002
;
International Tables for Crystallography
(1992, Vol. C, Tables 4.2.6.8 and 6.1.1.4)
;
H H 0.000 0.000
;
International Tables for Crystallography
(1992, Vol. C, Table 6.1.1.4)
;
Fe Fe 0.346 0.844
;
International Tables for Crystallography
(1992, Vol. C, Tables 4.2.6.8 and 6.1.1.4)
;
N N 0.006 0.003
;
International Tables for Crystallography
(1992, Vol. C, Tables 4.2.6.8 and 6.1.1.4)
;
O O 0.011 0.006
;
International Tables for Crystallography
(1992, Vol. C, Tables 4.2.6.8 and 6.1.1.4)
;
Pd Pd -0.999 1.007
;
International Tables for Crystallography
(1992, Vol. C, Tables 4.2.6.8 and 6.1.1.4)
;
S S 0.125 0.123
;
International Tables for Crystallography
(1992, Vol. C, Tables 4.2.6.8 and 6.1.1.4)
;

loop_
_geom_angle_atom_site_label_1
_geom_angle_atom_site_label_2
_geom_angle_atom_site_label_3
_geom_angle
_geom_angle_publ_flag
Pd(2) Pd(1) S(4) 92.41(6) yes
Pd(2) Pd(1) S(5) 93.39(6) yes
Pd(2) Pd(1) S(6) 91.66(6) yes
Pd(2) Pd(1) S(7) 93.03(7) yes
S(4) Pd(1) S(5) 89.36(7) yes
S(4) Pd(1) S(6) 88.90(7) yes
S(4) Pd(1) S(7) 174.35(9) yes
S(5) Pd(1) S(6) 174.73(9) yes
S(5) Pd(1) S(7) 91.83(7) yes
S(6) Pd(1) S(7) 89.43(7) yes
Pd(1) Pd(2) S(14) 93.55(7) yes
Pd(1) Pd(2) S(15) 93.58(7) yes
Pd(1) Pd(2) S(16) 91.93(6) yes
Pd(1) Pd(2) S(17) 92.49(7) yes
S(14) Pd(2) S(15) 89.75(8) yes
S(14) Pd(2) S(16) 89.15(8) yes
S(14) Pd(2) S(17) 173.89(9) yes
S(15) Pd(2) S(16) 174.44(9) yes
S(15) Pd(2) S(17) 90.79(8) yes
S(16) Pd(2) S(17) 89.72(8) yes
S(24) Pd(3) S(25) 89.70(7) yes
S(24) Pd(3) S(26) 89.63(8) yes
S(24) Pd(3) S(27) 178.19(9) yes
S(25) Pd(3) S(26) 176.82(10) yes
S(25) Pd(3) S(27) 90.64(8) yes
S(26) Pd(3) S(27) 89.92(8) yes
S(34) Pd(4) S(35) 89.61(8) yes
S(34) Pd(4) S(36) 89.99(8) yes
S(34) Pd(4) S(37) 178.04(10) yes
S(35) Pd(4) S(36) 177.94(10) yes
S(35) Pd(4) S(37) 90.72(8) yes
S(36) Pd(4) S(37) 89.61(8) yes
S(44) Pd(5) S(45) 89.71(8) yes
S(44) Pd(5) S(46) 90.89(7) yes
S(44) Pd(5) S(47) 174.72(10) yes
S(45) Pd(5) S(46) 176.77(9) yes
S(45) Pd(5) S(47) 89.46(8) yes
S(46) Pd(5) S(47) 89.66(7) yes
O(1) Fe(1) O(2) 96.2(2) yes
O(1) Fe(1) N(1) 86.9(2) yes
O(1) Fe(1) N(2) 163.3(3) yes
O(1) Fe(1) N(3) 103.2(2) yes
O(1) Fe(1) N(4) 90.0(2) yes
O(2) Fe(1) N(1) 99.7(2) yes
O(2) Fe(1) N(2) 91.8(2) yes
O(2) Fe(1) N(3) 86.5(2) yes
O(2) Fe(1) N(4) 163.8(3) yes
N(1) Fe(1) N(2) 77.3(2) yes
N(1) Fe(1) N(3) 167.6(2) yes
N(1) Fe(1) N(4) 95.6(2) yes
N(2) Fe(1) N(3) 91.9(2) yes
N(2) Fe(1) N(4) 86.3(2) yes
N(3) Fe(1) N(4) 77.4(2) yes
C(41) S(2) C(42) 98.0(3) yes
C(41) S(3) C(43) 96.6(3) yes
Pd(1) S(4) C(42) 102.1(3) yes
Pd(1) S(5) C(43) 100.9(2) yes
Pd(1) S(6) C(44) 101.9(2) yes
Pd(1) S(7) C(45) 101.4(3) yes
C(44) S(8) C(46) 97.1(4) yes
C(45) S(9) C(46) 97.0(4) yes
C(47) S(12) C(48) 97.3(3) yes
C(47) S(13) C(49) 98.5(3) yes
Pd(2) S(14) C(48) 101.8(3) yes
Pd(2) S(15) C(49) 101.7(2) yes
Pd(2) S(16) C(50) 101.2(2) yes
Pd(2) S(17) C(51) 101.7(3) yes
C(50) S(18) C(52) 97.1(4) yes
C(51) S(19) C(52) 98.0(4) yes
C(53) S(22) C(54) 96.1(4) yes
C(53) S(23) C(55) 98.0(3) yes
Pd(3) S(24) C(54) 100.9(3) yes
Pd(3) S(25) C(55) 102.1(2) yes
Pd(3) S(26) C(56) 101.9(2) yes
Pd(3) S(27) C(57) 101.6(3) yes
C(56) S(28) C(58) 98.7(4) yes
C(57) S(29) C(58) 98.5(4) yes
C(59) S(32) C(60) 97.1(4) yes
C(59) S(33) C(61) 97.9(4) yes
Pd(4) S(34) C(60) 101.5(3) yes
Pd(4) S(35) C(61) 102.2(2) yes
Pd(4) S(36) C(62) 101.9(2) yes
Pd(4) S(37) C(63) 101.6(3) yes
C(62) S(38) C(64) 97.8(4) yes
C(63) S(39) C(64) 98.6(4) yes
C(65) S(42) C(66) 97.8(4) yes
C(65) S(43) C(67) 97.5(4) yes
Pd(5) S(44) C(66) 102.1(3) yes
Pd(5) S(45) C(67) 101.6(2) yes
Pd(5) S(46) C(68) 102.0(2) yes
Pd(5) S(47) C(69) 101.9(3) yes
C(68) S(48) C(70) 98.4(3) yes
C(69) S(49) C(70) 98.0(4) yes
Fe(1) O(1) C(1) 135.4(6) yes
Fe(1) O(2) C(21) 134.6(5) yes
Fe(1) N(1) C(11) 124.7(5) yes
Fe(1) N(1) C(12) 115.3(5) yes
C(11) N(1) C(12) 120.0(7) yes
Fe(1) N(2) C(17) 115.1(5) yes
Fe(1) N(2) C(20) 126.8(6) yes
C(17) N(2) C(20) 118.0(7) yes
Fe(1) N(3) C(31) 125.1(5) yes
Fe(1) N(3) C(32) 114.3(5) yes
C(31) N(3) C(32) 120.4(7) yes
Fe(1) N(4) C(37) 115.5(5) yes
Fe(1) N(4) C(40) 125.7(6) yes
C(37) N(4) C(40) 118.7(6) yes
O(1) C(1) C(2) 117.7(9) yes
O(1) C(1) C(10) 123.1(8) yes
C(2) C(1) C(10) 119.1(9) yes
C(1) C(2) C(3) 121.5(10) yes
C(2) C(3) C(4) 122.3(10) yes
C(3) C(4) C(5) 121.1(10) yes
C(3) C(4) C(9) 118.6(10) yes
C(5) C(4) C(9) 120.2(11) yes
C(4) C(5) C(6) 120.4(11) yes
C(5) C(6) C(7) 120.0(12) yes
C(6) C(7) C(8) 121.6(12) yes
C(7) C(8) C(9) 120.5(9) yes
C(4) C(9) C(8) 117.1(9) yes
C(4) C(9) C(10) 119.2(9) yes
C(8) C(9) C(10) 123.7(8) yes
C(1) C(10) C(9) 119.3(8) yes
C(1) C(10) C(11) 121.0(9) yes
C(9) C(10) C(11) 119.6(8) yes
N(1) C(11) C(10) 128.8(9) yes
N(1) C(12) C(13) 126.2(9) yes
N(1) C(12) C(17) 114.6(7) yes
C(13) C(12) C(17) 119.1(8) yes
C(12) C(13) C(14) 119.9(9) yes
C(13) C(14) C(15) 121.6(9) yes
C(14) C(15) C(16) 120.2(9) yes
C(15) C(16) C(17) 118.0(8) yes
C(15) C(16) C(18) 124.9(8) yes
C(17) C(16) C(18) 117.1(9) yes
N(2) C(17) C(12) 117.5(7) yes
N(2) C(17) C(16) 121.3(8) yes
C(12) C(17) C(16) 121.1(8) yes
C(16) C(18) C(19) 120.8(9) yes
C(18) C(19) C(20) 118.1(10) yes
N(2) C(20) C(19) 124.6(9) yes
O(2) C(21) C(22) 116.4(8) yes
O(2) C(21) C(30) 123.2(6) yes
C(22) C(21) C(30) 120.4(8) yes
C(21) C(22) C(23) 119.5(9) yes
C(22) C(23) C(24) 123.3(8) yes
C(23) C(24) C(25) 121.7(9) yes
C(23) C(24) C(29) 119.1(9) yes
C(25) C(24) C(29) 119.2(10) yes
C(24) C(25) C(26) 120.7(10) yes
C(25) C(26) C(27) 120.8(12) yes
C(26) C(27) C(28) 119.7(12) yes
C(27) C(28) C(29) 122.3(8) yes
C(24) C(29) C(28) 117.2(9) yes
C(24) C(29) C(30) 118.4(9) yes
C(28) C(29) C(30) 124.4(7) yes
C(21) C(30) C(29) 119.2(6) yes
C(21) C(30) C(31) 122.2(8) yes
C(29) C(30) C(31) 118.5(8) yes
N(3) C(31) C(30) 127.9(8) yes
N(3) C(32) C(33) 125.1(7) yes
N(3) C(32) C(37) 115.8(7) yes
C(33) C(32) C(37) 119.1(6) yes
C(32) C(33) C(34) 119.6(8) yes
C(33) C(34) C(35) 122.4(9) yes
C(34) C(35) C(36) 119.7(7) yes
C(35) C(36) C(37) 118.4(8) yes
C(35) C(36) C(38) 124.3(7) yes
C(37) C(36) C(38) 117.3(8) yes
N(4) C(37) C(32) 116.9(6) yes
N(4) C(37) C(36) 122.2(7) yes
C(32) C(37) C(36) 120.8(8) yes
C(36) C(38) C(39) 120.0(7) yes
C(38) C(39) C(40) 119.5(9) yes
N(4) C(40) C(39) 122.2(9) yes
S(1) C(41) S(2) 121.8(5) yes
S(1) C(41) S(3) 125.6(4) yes
S(2) C(41) S(3) 112.6(4) yes
S(2) C(42) S(4) 120.7(4) yes
S(2) C(42) C(43) 115.4(6) yes
S(4) C(42) C(43) 123.9(7) yes
S(3) C(43) S(5) 118.9(4) yes
S(3) C(43) C(42) 117.4(6) yes
S(5) C(43) C(42) 123.7(6) yes
S(6) C(44) S(8) 120.0(4) yes
S(6) C(44) C(45) 124.4(6) yes
S(8) C(44) C(45) 115.6(6) yes
S(7) C(45) S(9) 121.1(5) yes
S(7) C(45) C(44) 122.8(6) yes
S(9) C(45) C(44) 116.1(5) yes
S(8) C(46) S(9) 114.1(5) yes
S(8) C(46) S(10) 122.3(5) yes
S(9) C(46) S(10) 123.6(6) yes
S(11) C(47) S(12) 120.9(5) yes
S(11) C(47) S(13) 126.4(4) yes
S(12) C(47) S(13) 112.6(4) yes
S(12) C(48) S(14) 120.3(4) yes
S(12) C(48) C(49) 115.7(5) yes
S(14) C(48) C(49) 123.9(6) yes
S(13) C(49) S(15) 121.4(4) yes
S(13) C(49) C(48) 115.8(6) yes
S(15) C(49) C(48) 122.8(6) yes
S(16) C(50) S(18) 120.1(4) yes
S(16) C(50) C(51) 123.7(6) yes
S(18) C(50) C(51) 116.2(6) yes
S(17) C(51) S(19) 120.8(5) yes
S(17) C(51) C(50) 123.7(7) yes
S(19) C(51) C(50) 115.5(6) yes
S(18) C(52) S(19) 113.2(5) yes
S(18) C(52) S(20) 122.4(5) yes
S(19) C(52) S(20) 124.4(6) yes
S(21) C(53) S(22) 124.2(5) yes
S(21) C(53) S(23) 123.2(4) yes
S(22) C(53) S(23) 112.6(4) yes
S(22) C(54) S(24) 117.9(5) yes
S(22) C(54) C(55) 119.4(6) yes
S(24) C(54) C(55) 122.8(6) yes
S(23) C(55) S(25) 121.7(4) yes
S(23) C(55) C(54) 113.9(6) yes
S(25) C(55) C(54) 124.5(6) yes
S(26) C(56) S(28) 120.9(4) yes
S(26) C(56) C(57) 124.2(6) yes
S(28) C(56) C(57) 114.9(6) yes
S(27) C(57) S(29) 120.8(4) yes
S(27) C(57) C(56) 122.4(7) yes
S(29) C(57) C(56) 116.8(5) yes
S(28) C(58) S(29) 110.9(5) yes
S(28) C(58) S(30) 123.3(4) yes
S(29) C(58) S(30) 125.8(6) yes
S(31) C(59) S(32) 123.1(5) yes
S(31) C(59) S(33) 123.7(4) yes
S(32) C(59) S(33) 113.2(5) yes
S(32) C(60) S(34) 119.8(4) yes
S(32) C(60) C(61) 116.3(5) yes
S(34) C(60) C(61) 123.9(6) yes
S(33) C(61) S(35) 121.9(4) yes
S(33) C(61) C(60) 115.4(6) yes
S(35) C(61) C(60) 122.7(6) yes
S(36) C(62) S(38) 121.4(5) yes
S(36) C(62) C(63) 122.9(6) yes
S(38) C(62) C(63) 115.8(7) yes
S(37) C(63) S(39) 120.5(5) yes
S(37) C(63) C(62) 124.0(7) yes
S(39) C(63) C(62) 115.5(6) yes
S(38) C(64) S(39) 112.3(5) yes
S(38) C(64) S(40) 123.0(5) yes
S(39) C(64) S(40) 124.6(6) yes
S(41) C(65) S(42) 125.0(6) yes
S(41) C(65) S(43) 122.0(4) yes
S(42) C(65) S(43) 113.0(5) yes
S(42) C(66) S(44) 121.2(4) yes
S(42) C(66) C(67) 116.3(6) yes
S(44) C(66) C(67) 122.5(7) yes
S(43) C(67) S(45) 120.7(4) yes
S(43) C(67) C(66) 115.3(7) yes
S(45) C(67) C(66) 124.0(6) yes
S(46) C(68) S(48) 122.2(4) yes
S(46) C(68) C(69) 124.0(6) yes
S(48) C(68) C(69) 113.8(6) yes
S(47) C(69) S(49) 120.7(4) yes
S(47) C(69) C(68) 122.3(6) yes
S(49) C(69) C(68) 116.9(5) yes
S(48) C(70) S(49) 112.8(5) yes
S(48) C(70) S(50) 121.5(4) yes
S(49) C(70) S(50) 125.6(5) yes
O(3) C(71) C(72) 117.0(16) yes
O(3) C(71) C(73) 124.6(16) yes
C(72) C(71) C(73) 118.5(14) yes

loop_
_geom_bond_atom_site_label_1
_geom_bond_atom_site_label_2
_geom_bond_distance
_geom_bond_publ_flag
Pd(1) Pd(2) 2.9132(10) yes
Pd(1) S(4) 2.300(2) yes
Pd(1) S(5) 2.3095(19) yes
Pd(1) S(6) 2.3068(19) yes
Pd(1) S(7) 2.321(2) yes
Pd(2) S(14) 2.285(2) yes
Pd(2) S(15) 2.300(2) yes
Pd(2) S(16) 2.307(2) yes
Pd(2) S(17) 2.301(2) yes
Pd(3) S(24) 2.291(2) yes
Pd(3) S(25) 2.2943(19) yes
Pd(3) S(26) 2.288(2) yes
Pd(3) S(27) 2.301(2) yes
Pd(4) S(34) 2.304(2) yes
Pd(4) S(35) 2.309(2) yes
Pd(4) S(36) 2.304(2) yes
Pd(4) S(37) 2.308(2) yes
Pd(5) S(44) 2.302(2) yes
Pd(5) S(45) 2.296(2) yes
Pd(5) S(46) 2.3023(19) yes
Pd(5) S(47) 2.298(2) yes
Fe(1) O(1) 1.910(6) yes
Fe(1) O(2) 1.921(5) yes
Fe(1) N(1) 2.102(7) yes
Fe(1) N(2) 2.130(7) yes
Fe(1) N(3) 2.103(7) yes
Fe(1) N(4) 2.133(6) yes
S(1) C(41) 1.618(8) yes
S(2) C(41) 1.748(7) yes
S(2) C(42) 1.739(9) yes
S(3) C(41) 1.736(9) yes
S(3) C(43) 1.759(7) yes
S(4) C(42) 1.685(7) yes
S(5) C(43) 1.722(9) yes
S(6) C(44) 1.684(9) yes
S(7) C(45) 1.711(7) yes
S(8) C(44) 1.755(7) yes
S(8) C(46) 1.720(10) yes
S(9) C(45) 1.741(9) yes
S(9) C(46) 1.737(9) yes
S(10) C(46) 1.647(9) yes
S(11) C(47) 1.623(8) yes
S(12) C(47) 1.770(7) yes
S(12) C(48) 1.745(9) yes
S(13) C(47) 1.713(9) yes
S(13) C(49) 1.744(7) yes
S(14) C(48) 1.681(7) yes
S(15) C(49) 1.688(9) yes
S(16) C(50) 1.697(9) yes
S(17) C(51) 1.685(7) yes
S(18) C(50) 1.745(7) yes
S(18) C(52) 1.742(11) yes
S(19) C(51) 1.740(9) yes
S(19) C(52) 1.725(9) yes
S(20) C(52) 1.630(10) yes
S(21) C(53) 1.619(8) yes
S(22) C(53) 1.728(7) yes
S(22) C(54) 1.755(9) yes
S(23) C(53) 1.752(9) yes
S(23) C(55) 1.758(7) yes
S(24) C(54) 1.761(7) yes
S(25) C(55) 1.692(9) yes
S(26) C(56) 1.697(9) yes
S(27) C(57) 1.722(7) yes
S(28) C(56) 1.751(7) yes
S(28) C(58) 1.756(10) yes
S(29) C(57) 1.737(9) yes
S(29) C(58) 1.746(7) yes
S(30) C(58) 1.605(9) yes
S(31) C(59) 1.632(9) yes
S(32) C(59) 1.737(7) yes
S(32) C(60) 1.739(9) yes
S(33) C(59) 1.734(10) yes
S(33) C(61) 1.732(7) yes
S(34) C(60) 1.706(7) yes
S(35) C(61) 1.693(9) yes
S(36) C(62) 1.691(10) yes
S(37) C(63) 1.680(8) yes
S(38) C(62) 1.738(8) yes
S(38) C(64) 1.758(11) yes
S(39) C(63) 1.738(9) yes
S(39) C(64) 1.728(9) yes
S(40) C(64) 1.615(10) yes
S(41) C(65) 1.634(9) yes
S(42) C(65) 1.730(8) yes
S(42) C(66) 1.737(10) yes
S(43) C(65) 1.742(10) yes
S(43) C(67) 1.753(8) yes
S(44) C(66) 1.697(7) yes
S(45) C(67) 1.699(9) yes
S(46) C(68) 1.673(9) yes
S(47) C(69) 1.706(7) yes
S(48) C(68) 1.756(7) yes
S(48) C(70) 1.741(9) yes
S(49) C(69) 1.735(9) yes
S(49) C(70) 1.725(8) yes
S(50) C(70) 1.628(9) yes
O(1) C(1) 1.303(12) yes
O(2) C(21) 1.306(11) yes
O(3) C(71) 1.201(17) yes
N(1) C(11) 1.295(12) yes
N(1) C(12) 1.438(10) yes
N(2) C(17) 1.378(11) yes
N(2) C(20) 1.311(13) yes
N(3) C(31) 1.294(10) yes
N(3) C(32) 1.435(9) yes
N(4) C(37) 1.360(11) yes
N(4) C(40) 1.332(12) yes
C(1) C(2) 1.418(13) yes
C(1) C(10) 1.414(14) yes
C(2) C(3) 1.343(16) yes
C(3) C(4) 1.421(17) yes
C(4) C(5) 1.407(17) yes
C(4) C(9) 1.418(14) yes
C(5) C(6) 1.36(2) yes
C(6) C(7) 1.381(17) yes
C(7) C(8) 1.364(17) yes
C(8) C(9) 1.422(15) yes
C(9) C(10) 1.460(14) yes
C(10) C(11) 1.421(12) yes
C(12) C(13) 1.364(13) yes
C(12) C(17) 1.405(13) yes
C(13) C(14) 1.414(13) yes
C(14) C(15) 1.342(15) yes
C(15) C(16) 1.416(15) yes
C(16) C(17) 1.406(12) yes
C(16) C(18) 1.402(15) yes
C(18) C(19) 1.360(16) yes
C(19) C(20) 1.374(13) yes
C(21) C(22) 1.432(11) yes
C(21) C(30) 1.393(13) yes
C(22) C(23) 1.344(16) yes
C(23) C(24) 1.402(17) yes
C(24) C(25) 1.420(16) yes
C(24) C(29) 1.419(11) yes
C(25) C(26) 1.35(2) yes
C(26) C(27) 1.381(15) yes
C(27) C(28) 1.369(16) yes
C(28) C(29) 1.396(16) yes
C(29) C(30) 1.465(13) yes
C(30) C(31) 1.416(10) yes
C(32) C(33) 1.383(12) yes
C(32) C(37) 1.407(12) yes
C(33) C(34) 1.398(10) yes
C(34) C(35) 1.343(13) yes
C(35) C(36) 1.425(14) yes
C(36) C(37) 1.403(10) yes
C(36) C(38) 1.415(13) yes
C(38) C(39) 1.349(15) yes
C(39) C(40) 1.406(12) yes
C(42) C(43) 1.344(11) yes
C(44) C(45) 1.376(11) yes
C(48) C(49) 1.381(11) yes
C(50) C(51) 1.374(11) yes
C(54) C(55) 1.322(11) yes
C(56) C(57) 1.365(11) yes
C(60) C(61) 1.384(11) yes
C(62) C(63) 1.392(12) yes
C(66) C(67) 1.379(11) yes
C(68) C(69) 1.393(11) yes
C(71) C(72) 1.45(2) yes
C(71) C(73) 1.44(3) yes

loop_
_geom_contact_atom_site_label_1
_geom_contact_atom_site_label_2
_geom_contact_distance
_geom_contact_site_symmetry_2
Pd(3) Pd(4) 3.5225(11) .
Pd(4) Pd(3) 3.5225(11) .
Pd(4) Pd(5) 3.1791(11) .
Pd(5) Pd(4) 3.1791(11) .
S(1) C(38) 3.528(9) 1_554
S(1) C(39) 3.528(8) 1_554
S(1) C(45) 3.544(10) 2_665
S(2) S(26) 3.460(2) 2_665
S(2) S(36) 3.359(3) 2_665
S(3) S(34) 3.533(3) .
S(3) S(44) 3.549(3) .
S(4) S(24) 3.448(2) 2_665
S(4) S(26) 3.469(3) 2_665
S(4) S(34) 3.446(3) 2_665
S(4) S(36) 3.562(3) 2_665
S(5) S(36) 3.599(3) .
S(5) S(44) 3.533(3) .
S(5) S(46) 3.381(3) .
S(6) S(22) 3.550(2) 2_665
S(6) S(24) 3.480(3) 2_665
S(6) S(32) 3.435(3) 2_665
S(6) S(34) 3.549(3) 2_665
S(7) S(46) 3.523(3) .
S(7) S(48) 3.543(3) .
S(8) S(32) 3.542(3) 2_665
S(11) C(53) 3.504(10) 1_655
S(12) S(16) 3.409(3) 2_765
S(12) S(26) 3.428(3) 2_665
S(13) C(55) 3.559(9) 1_655
S(14) S(14) 3.388(3) 2_765
S(14) S(24) 3.477(3) 2_665
S(14) S(26) 3.484(3) 2_665
S(15) S(44) 3.527(2) .
S(15) S(46) 3.484(3) .
S(16) S(12) 3.409(3) 2_765
S(16) S(22) 3.579(3) 2_665
S(17) S(46) 3.482(2) .
S(17) S(48) 3.350(3) .
S(20) C(7) 3.521(10) 2_666
S(21) S(31) 3.540(4) .
S(21) C(22) 3.575(10) 2_555
S(22) S(6) 3.550(2) 2_665
S(22) S(16) 3.579(3) 2_665
S(23) S(33) 3.573(3) .
S(23) S(37) 3.516(3) 2_555
S(23) S(47) 3.395(3) 2_555
S(24) S(4) 3.448(2) 2_665
S(24) S(6) 3.480(3) 2_665
S(24) S(14) 3.477(3) 2_665
S(24) S(34) 3.549(3) .
S(25) S(35) 3.516(3) .
S(25) S(35) 3.465(3) 2_555
S(25) S(37) 3.482(3) 2_555
S(25) S(45) 3.495(3) 2_555
S(25) S(47) 3.500(2) 2_555
S(26) S(2) 3.460(2) 2_665
S(26) S(4) 3.469(3) 2_665
S(26) S(12) 3.428(3) 2_665
S(26) S(14) 3.484(3) 2_665
S(26) S(36) 3.574(3) .
S(27) S(35) 3.558(3) 2_555
S(27) S(37) 3.492(4) .
S(27) S(45) 3.582(2) 2_555
S(29) S(39) 3.568(4) .
S(29) C(51) 3.559(10) 1_455
S(30) C(52) 3.501(12) 1_455
S(31) S(21) 3.540(4) .
S(31) S(41) 3.510(5) .
S(32) S(6) 3.435(3) 2_665
S(32) S(8) 3.542(3) 2_665
S(32) S(42) 3.479(4) .
S(33) S(23) 3.573(3) .
S(33) S(43) 3.549(4) .
S(34) S(3) 3.533(3) .
S(34) S(4) 3.446(3) 2_665
S(34) S(6) 3.549(3) 2_665
S(34) S(24) 3.549(3) .
S(34) S(44) 3.309(3) .
S(35) S(25) 3.516(3) .
S(35) S(25) 3.465(3) 2_555
S(35) S(27) 3.558(3) 2_555
S(35) S(45) 3.294(3) .
S(36) S(2) 3.359(3) 2_665
S(36) S(4) 3.562(3) 2_665
S(36) S(5) 3.599(3) .
S(36) S(26) 3.574(3) .
S(36) S(46) 3.267(3) .
S(37) S(23) 3.516(3) 2_555
S(37) S(25) 3.482(3) 2_555
S(37) S(27) 3.492(4) .
S(37) S(47) 3.333(3) .
S(38) S(48) 3.535(4) .
S(39) S(29) 3.568(4) .
S(39) S(49) 3.580(4) .
S(40) S(50) 3.586(5) .
S(41) S(31) 3.510(5) .
S(41) C(70) 3.411(11) 2_655
S(42) S(32) 3.479(4) .
S(42) C(69) 3.544(10) 2_655
S(43) S(33) 3.549(4) .
S(44) S(3) 3.549(3) .
S(44) S(5) 3.533(3) .
S(44) S(15) 3.527(2) .
S(44) S(34) 3.309(3) .
S(45) S(25) 3.495(3) 2_555
S(45) S(27) 3.582(2) 2_555
S(45) S(35) 3.294(3) .
S(46) S(5) 3.381(3) .
S(46) S(7) 3.523(3) .
S(46) S(15) 3.484(3) .
S(46) S(17) 3.482(2) .
S(46) S(36) 3.267(3) .
S(47) S(23) 3.395(3) 2_555
S(47) S(25) 3.500(2) 2_555
S(47) S(37) 3.333(3) .
S(48) S(7) 3.543(3) .
S(48) S(17) 3.350(3) .
S(48) S(38) 3.535(4) .
S(49) S(39) 3.580(4) .
S(49) C(35) 3.582(10) 2_656
S(50) S(40) 3.586(5) .
S(50) O(3) 3.065(8) .
O(1) C(33) 3.410(11) 2_656
O(3) S(50) 3.065(8) .
O(3) C(28) 3.255(14) 2_656
O(3) C(29) 3.568(13) 2_656
O(3) C(30) 3.573(13) 2_656
O(3) C(31) 3.125(14) 2_656
N(3) C(31) 3.570(10) 2_656
N(3) C(33) 3.571(11) 2_656
C(1) C(14) 3.497(12) 2_556
C(4) C(15) 3.452(12) 2_556
C(6) C(18) 3.543(13) 2_556
C(7) S(20) 3.521(10) 2_666
C(8) C(16) 3.581(12) 2_556
C(8) C(17) 3.492(11) 2_556
C(9) C(15) 3.534(12) 2_556
C(10) C(13) 3.356(10) 2_556
C(10) C(14) 3.454(12) 2_556
C(11) C(12) 3.577(10) 2_556
C(11) C(13) 3.404(11) 2_556
C(12) C(11) 3.577(10) 2_556
C(13) C(10) 3.356(10) 2_556
C(13) C(11) 3.404(11) 2_556
C(14) C(1) 3.497(12) 2_556
C(14) C(10) 3.454(12) 2_556
C(15) C(4) 3.452(12) 2_556
C(15) C(9) 3.534(12) 2_556
C(16) C(8) 3.581(12) 2_556
C(17) C(8) 3.492(11) 2_556
C(18) C(6) 3.543(13) 2_556
C(21) C(33) 3.587(11) 2_656
C(21) C(34) 3.373(13) 2_656
C(22) S(21) 3.575(10) 2_555
C(28) O(3) 3.255(14) 2_656
C(28) C(37) 3.582(12) 2_656
C(29) O(3) 3.568(13) 2_656
C(29) C(36) 3.555(12) 2_656
C(30) O(3) 3.573(13) 2_656
C(30) C(32) 3.598(11) 2_656
C(30) C(33) 3.377(11) 2_656
C(30) C(34) 3.479(13) 2_656
C(31) O(3) 3.125(14) 2_656
C(31) N(3) 3.570(10) 2_656
C(31) C(32) 3.336(11) 2_656
C(31) C(33) 3.379(12) 2_656
C(32) C(30) 3.598(11) 2_656
C(32) C(31) 3.336(11) 2_656
C(33) O(1) 3.410(11) 2_656
C(33) N(3) 3.571(11) 2_656
C(33) C(21) 3.587(11) 2_656
C(33) C(30) 3.377(11) 2_656
C(33) C(31) 3.379(12) 2_656
C(34) C(21) 3.373(13) 2_656
C(34) C(30) 3.479(13) 2_656
C(35) S(49) 3.582(10) 2_656
C(36) C(29) 3.555(12) 2_656
C(37) C(28) 3.582(12) 2_656
C(38) S(1) 3.528(9) 1_556
C(39) S(1) 3.528(8) 1_556
C(45) S(1) 3.544(10) 2_665
C(47) C(54) 3.561(14) 1_655
C(51) S(29) 3.559(10) 1_655
C(52) S(30) 3.501(12) 1_655
C(53) S(11) 3.504(10) 1_455
C(53) C(59) 3.598(14) .
C(54) C(47) 3.561(14) 1_455
C(54) C(60) 3.592(14) .
C(54) C(61) 3.513(14) .
C(55) S(13) 3.559(9) 1_455
C(55) C(61) 3.536(13) .
C(56) C(62) 3.586(14) .
C(57) C(63) 3.538(14) .
C(58) C(64) 3.590(16) .
C(59) C(53) 3.598(14) .
C(59) C(65) 3.501(15) .
C(60) C(54) 3.592(14) .
C(60) C(66) 3.400(13) .
C(60) C(67) 3.488(13) .
C(61) C(54) 3.513(14) .
C(61) C(55) 3.536(13) .
C(61) C(67) 3.422(14) .
C(62) C(56) 3.586(14) .
C(62) C(68) 3.418(14) .
C(62) C(69) 3.520(14) .
C(63) C(57) 3.538(14) .
C(63) C(69) 3.437(14) .
C(64) C(58) 3.590(16) .
C(64) C(70) 3.589(16) .
C(65) C(59) 3.501(15) .
C(66) C(60) 3.400(13) .
C(67) C(60) 3.488(13) .
C(67) C(61) 3.422(14) .
C(68) C(62) 3.418(14) .
C(69) S(42) 3.544(10) 2_655
C(69) C(62) 3.520(14) .
C(69) C(63) 3.437(14) .
C(70) S(41) 3.411(11) 2_655
C(70) C(64) 3.589(16) .

loop_
_geom_torsion_atom_site_label_1
_geom_torsion_atom_site_label_2
_geom_torsion_atom_site_label_3
_geom_torsion_atom_site_label_4
_geom_torsion
Pd(2) Pd(1) S(4) C(42) 91.7(3)
S(4) Pd(1) Pd(2) S(14) 1.78(6)
S(4) Pd(1) Pd(2) S(15) -88.19(8)
S(4) Pd(1) Pd(2) S(16) 91.05(8)
S(4) Pd(1) Pd(2) S(17) -179.14(7)
Pd(2) Pd(1) S(5) C(43) -91.7(3)
S(5) Pd(1) Pd(2) S(14) 91.28(7)
S(5) Pd(1) Pd(2) S(15) 1.30(9)
S(5) Pd(1) Pd(2) S(16) -179.45(8)
S(5) Pd(1) Pd(2) S(17) -89.65(8)
Pd(2) Pd(1) S(6) C(44) -94.2(3)
S(6) Pd(1) Pd(2) S(14) -87.19(7)
S(6) Pd(1) Pd(2) S(15) -177.16(8)
S(6) Pd(1) Pd(2) S(16) 2.08(9)
S(6) Pd(1) Pd(2) S(17) 91.89(8)
Pd(2) Pd(1) S(7) C(45) 92.2(3)
S(7) Pd(1) Pd(2) S(14) -176.71(7)
S(7) Pd(1) Pd(2) S(15) 93.32(8)
S(7) Pd(1) Pd(2) S(16) -87.44(8)
S(7) Pd(1) Pd(2) S(17) 2.37(7)
S(4) Pd(1) S(5) C(43) 0.7(3)
S(5) Pd(1) S(4) C(42) -1.7(3)
S(4) Pd(1) S(6) C(44) 173.4(3)
S(6) Pd(1) S(4) C(42) -176.7(3)
S(5) Pd(1) S(7) C(45) -174.3(3)
S(7) Pd(1) S(5) C(43) 175.1(3)
S(6) Pd(1) S(7) C(45) 0.6(3)
S(7) Pd(1) S(6) C(44) -1.2(3)
Pd(1) Pd(2) S(14) C(48) -93.4(3)
Pd(1) Pd(2) S(15) C(49) 92.9(3)
Pd(1) Pd(2) S(16) C(50) 93.3(3)
Pd(1) Pd(2) S(17) C(51) -93.9(3)
S(14) Pd(2) S(15) C(49) -0.7(3)
S(15) Pd(2) S(14) C(48) 0.1(2)
S(14) Pd(2) S(16) C(50) -173.2(3)
S(16) Pd(2) S(14) C(48) 174.7(3)
S(15) Pd(2) S(17) C(51) 172.5(3)
S(17) Pd(2) S(15) C(49) -174.6(3)
S(16) Pd(2) S(17) C(51) -2.0(3)
S(17) Pd(2) S(16) C(50) 0.8(3)
S(24) Pd(3) S(25) C(55) -1.7(3)
S(25) Pd(3) S(24) C(54) 0.9(3)
S(24) Pd(3) S(26) C(56) 178.5(3)
S(26) Pd(3) S(24) C(54) -176.0(3)
S(25) Pd(3) S(27) C(57) -176.8(3)
S(27) Pd(3) S(25) C(55) 176.5(3)
S(26) Pd(3) S(27) C(57) 0.1(2)
S(27) Pd(3) S(26) C(56) 0.3(3)
S(34) Pd(4) S(35) C(61) -1.6(3)
S(35) Pd(4) S(34) C(60) -0.2(3)
S(34) Pd(4) S(36) C(62) 179.3(4)
S(36) Pd(4) S(34) C(60) -178.2(3)
S(35) Pd(4) S(37) C(63) -178.3(4)
S(37) Pd(4) S(35) C(61) 176.5(3)
S(36) Pd(4) S(37) C(63) -0.4(4)
S(37) Pd(4) S(36) C(62) 1.2(4)
S(44) Pd(5) S(45) C(67) -1.0(3)
S(45) Pd(5) S(44) C(66) 0.2(3)
S(44) Pd(5) S(46) C(68) -172.6(3)
S(46) Pd(5) S(44) C(66) 177.1(3)
S(45) Pd(5) S(47) C(69) 175.9(3)
S(47) Pd(5) S(45) C(67) -175.8(3)
S(46) Pd(5) S(47) C(69) -1.0(3)
S(47) Pd(5) S(46) C(68) 2.2(3)
O(1) Fe(1) O(2) C(21) 110.4(8)
O(2) Fe(1) O(1) C(1) 99.4(7)
O(1) Fe(1) N(1) C(11) -1.2(6)
O(1) Fe(1) N(1) C(12) -178.2(4)
N(1) Fe(1) O(1) C(1) -0.1(5)
O(1) Fe(1) N(2) C(17) 21.8(11)
O(1) Fe(1) N(2) C(20) -159.4(7)
N(2) Fe(1) O(1) C(1) -18.5(13)
O(1) Fe(1) N(3) C(31) -100.4(6)
O(1) Fe(1) N(3) C(32) 85.7(5)
N(3) Fe(1) O(1) C(1) -172.8(7)
O(1) Fe(1) N(4) C(37) -102.0(6)
O(1) Fe(1) N(4) C(40) 77.1(7)
N(4) Fe(1) O(1) C(1) -95.7(7)
O(2) Fe(1) N(1) C(11) -97.0(6)
O(2) Fe(1) N(1) C(12) 86.1(5)
N(1) Fe(1) O(2) C(21) -161.7(7)
O(2) Fe(1) N(2) C(17) -96.7(5)
O(2) Fe(1) N(2) C(20) 82.2(6)
N(2) Fe(1) O(2) C(21) -84.3(8)
O(2) Fe(1) N(3) C(31) -4.9(6)
O(2) Fe(1) N(3) C(32) -178.8(5)
N(3) Fe(1) O(2) C(21) 7.5(8)
O(2) Fe(1) N(4) C(37) 10.5(13)
O(2) Fe(1) N(4) C(40) -170.3(8)
N(4) Fe(1) O(2) C(21) -1.3(15)
N(1) Fe(1) N(2) C(17) 2.9(4)
N(1) Fe(1) N(2) C(20) -178.3(6)
N(2) Fe(1) N(1) C(11) 173.4(6)
N(2) Fe(1) N(1) C(12) -3.6(4)
N(1) Fe(1) N(3) C(31) 116.0(11)
N(1) Fe(1) N(3) C(32) -58.0(12)
N(3) Fe(1) N(1) C(11) 143.4(9)
N(3) Fe(1) N(1) C(12) -33.5(12)
N(1) Fe(1) N(4) C(37) 171.1(5)
N(1) Fe(1) N(4) C(40) -9.7(7)
N(4) Fe(1) N(1) C(11) 88.4(6)
N(4) Fe(1) N(1) C(12) -88.5(5)
N(2) Fe(1) N(3) C(31) 86.8(6)
N(2) Fe(1) N(3) C(32) -87.1(5)
N(3) Fe(1) N(2) C(17) 176.8(4)
N(3) Fe(1) N(2) C(20) -4.4(6)
N(2) Fe(1) N(4) C(37) 94.3(6)
N(2) Fe(1) N(4) C(40) -86.5(7)
N(4) Fe(1) N(2) C(17) 99.5(5)
N(4) Fe(1) N(2) C(20) -81.7(6)
N(3) Fe(1) N(4) C(37) 1.5(5)
N(3) Fe(1) N(4) C(40) -179.3(7)
N(4) Fe(1) N(3) C(31) 172.6(7)
N(4) Fe(1) N(3) C(32) -1.3(5)
C(41) S(2) C(42) S(4) 179.8(4)
C(41) S(2) C(42) C(43) -1.9(8)
C(42) S(2) C(41) S(1) -178.1(6)
C(42) S(2) C(41) S(3) 2.8(6)
C(41) S(3) C(43) S(5) -177.1(6)
C(41) S(3) C(43) C(42) 1.5(8)
C(43) S(3) C(41) S(1) 178.3(7)
C(43) S(3) C(41) S(2) -2.7(6)
Pd(1) S(4) C(42) S(2) -178.8(5)
Pd(1) S(4) C(42) C(43) 3.0(9)
Pd(1) S(5) C(43) S(3) 179.5(4)
Pd(1) S(5) C(43) C(42) 1.0(9)
Pd(1) S(6) C(44) S(8) -178.3(5)
Pd(1) S(6) C(44) C(45) 1.9(9)
Pd(1) S(7) C(45) S(9) -179.5(5)
Pd(1) S(7) C(45) C(44) 0.4(8)
C(44) S(8) C(46) S(9) -3.8(7)
C(44) S(8) C(46) S(10) 177.1(8)
C(46) S(8) C(44) S(6) -176.5(6)
C(46) S(8) C(44) C(45) 3.3(9)
C(45) S(9) C(46) S(8) 3.2(7)
C(45) S(9) C(46) S(10) -177.8(8)
C(46) S(9) C(45) S(7) 179.0(6)
C(46) S(9) C(45) C(44) -0.9(9)
C(47) S(12) C(48) S(14) -178.0(6)
C(47) S(12) C(48) C(49) 1.8(8)
C(48) S(12) C(47) S(11) 174.5(6)
C(48) S(12) C(47) S(13) -1.3(6)
C(47) S(13) C(49) S(15) -179.7(5)
C(47) S(13) C(49) C(48) 0.7(8)
C(49) S(13) C(47) S(11) -175.0(7)
C(49) S(13) C(47) S(12) 0.5(6)
Pd(2) S(14) C(48) S(12) -179.5(5)
Pd(2) S(14) C(48) C(49) 0.7(9)
Pd(2) S(15) C(49) S(13) -178.2(5)
Pd(2) S(15) C(49) C(48) 1.3(9)
Pd(2) S(16) C(50) S(18) 178.6(5)
Pd(2) S(16) C(50) C(51) 0.9(9)
Pd(2) S(17) C(51) S(19) -178.9(5)
Pd(2) S(17) C(51) C(50) 3.3(9)
C(50) S(18) C(52) S(19) 2.6(7)
C(50) S(18) C(52) S(20) -175.8(8)
C(52) S(18) C(50) S(16) 179.8(5)
C(52) S(18) C(50) C(51) -2.3(9)
C(51) S(19) C(52) S(18) -2.1(7)
C(51) S(19) C(52) S(20) 176.3(8)
C(52) S(19) C(51) S(17) -177.4(6)
C(52) S(19) C(51) C(50) 0.6(9)
C(53) S(22) C(54) S(24) -179.3(6)
C(53) S(22) C(54) C(55) 0.9(9)
C(54) S(22) C(53) S(21) -176.9(7)
C(54) S(22) C(53) S(23) 1.5(6)
C(53) S(23) C(55) S(25) -177.2(6)
C(53) S(23) C(55) C(54) 3.4(8)
C(55) S(23) C(53) S(21) 175.7(6)
C(55) S(23) C(53) S(22) -2.8(6)
Pd(3) S(24) C(54) S(22) -179.5(5)
Pd(3) S(24) C(54) C(55) 0.4(8)
Pd(3) S(25) C(55) S(23) -176.7(5)
Pd(3) S(25) C(55) C(54) 2.6(10)
Pd(3) S(26) C(56) S(28) 179.4(5)
Pd(3) S(26) C(56) C(57) -0.8(9)
Pd(3) S(27) C(57) S(29) -179.7(4)
Pd(3) S(27) C(57) C(56) -0.6(9)
C(56) S(28) C(58) S(29) -3.3(6)
C(56) S(28) C(58) S(30) 177.4(7)
C(58) S(28) C(56) S(26) -178.1(6)
C(58) S(28) C(56) C(57) 2.1(8)
C(57) S(29) C(58) S(28) 3.3(6)
C(57) S(29) C(58) S(30) -177.5(7)
C(58) S(29) C(57) S(27) 177.1(6)
C(58) S(29) C(57) C(56) -2.0(9)
C(59) S(32) C(60) S(34) -177.5(6)
C(59) S(32) C(60) C(61) 1.2(9)
C(60) S(32) C(59) S(31) 178.9(7)
C(60) S(32) C(59) S(33) 0.1(5)
C(59) S(33) C(61) S(35) -176.6(6)
C(59) S(33) C(61) C(60) 1.8(9)
C(61) S(33) C(59) S(31) -179.8(5)
C(61) S(33) C(59) S(32) -1.0(7)
Pd(4) S(34) C(60) S(32) -178.6(5)
Pd(4) S(34) C(60) C(61) 2.8(9)
Pd(4) S(35) C(61) S(33) -177.7(5)
Pd(4) S(35) C(61) C(60) 3.9(9)
Pd(4) S(36) C(62) S(38) 178.1(5)
Pd(4) S(36) C(62) C(63) -2.1(10)
Pd(4) S(37) C(63) S(39) -178.4(5)
Pd(4) S(37) C(63) C(62) -0.9(10)
C(62) S(38) C(64) S(39) -0.5(7)
C(62) S(38) C(64) S(40) 177.5(8)
C(64) S(38) C(62) S(36) -179.7(5)
C(64) S(38) C(62) C(63) 0.5(9)
C(63) S(39) C(64) S(38) 0.4(7)
C(63) S(39) C(64) S(40) -177.6(8)
C(64) S(39) C(63) S(37) 177.7(7)
C(64) S(39) C(63) C(62) -0.1(8)
C(65) S(42) C(66) S(44) -176.0(6)
C(65) S(42) C(66) C(67) 3.3(8)
C(66) S(42) C(65) S(41) 176.4(7)
C(66) S(42) C(65) S(43) -4.0(7)
C(65) S(43) C(67) S(45) 178.7(6)
C(65) S(43) C(67) C(66) -1.4(8)
C(67) S(43) C(65) S(41) -176.9(7)
C(67) S(43) C(65) S(42) 3.5(7)
Pd(5) S(44) C(66) S(42) -179.9(4)
Pd(5) S(44) C(66) C(67) 0.9(9)
Pd(5) S(45) C(67) S(43) -178.1(5)
Pd(5) S(45) C(67) C(66) 2.0(9)
Pd(5) S(46) C(68) S(48) 177.9(5)
Pd(5) S(46) C(68) C(69) -3.5(9)
Pd(5) S(47) C(69) S(49) -178.2(5)
Pd(5) S(47) C(69) C(68) -0.7(9)
C(68) S(48) C(70) S(49) 2.2(6)
C(68) S(48) C(70) S(50) -177.3(7)
C(70) S(48) C(68) S(46) 177.8(6)
C(70) S(48) C(68) C(69) -1.0(8)
C(69) S(49) C(70) S(48) -2.4(6)
C(69) S(49) C(70) S(50) 177.1(7)
C(70) S(49) C(69) S(47) 179.4(6)
C(70) S(49) C(69) C(68) 1.8(8)
Fe(1) O(1) C(1) C(2) -179.0(5)
Fe(1) O(1) C(1) C(10) 0.6(9)
Fe(1) O(2) C(21) C(22) 172.9(6)
Fe(1) O(2) C(21) C(30) -7.9(13)
Fe(1) N(1) C(11) C(10) 2.3(11)
Fe(1) N(1) C(12) C(13) -174.1(6)
Fe(1) N(1) C(12) C(17) 3.8(7)
C(11) N(1) C(12) C(13) 8.7(11)
C(11) N(1) C(12) C(17) -173.3(6)
C(12) N(1) C(11) C(10) 179.1(7)
Fe(1) N(2) C(17) C(12) -1.8(8)
Fe(1) N(2) C(17) C(16) 176.0(5)
Fe(1) N(2) C(20) C(19) -177.7(6)
C(17) N(2) C(20) C(19) 1.1(11)
C(20) N(2) C(17) C(12) 179.3(6)
C(20) N(2) C(17) C(16) -2.9(10)
Fe(1) N(3) C(31) C(30) 3.3(12)
Fe(1) N(3) C(32) C(33) -178.5(6)
Fe(1) N(3) C(32) C(37) 1.0(8)
C(31) N(3) C(32) C(33) 7.2(12)
C(31) N(3) C(32) C(37) -173.2(7)
C(32) N(3) C(31) C(30) 176.9(8)
Fe(1) N(4) C(37) C(32) -1.4(9)
Fe(1) N(4) C(37) C(36) 178.8(6)
Fe(1) N(4) C(40) C(39) -178.4(6)
C(37) N(4) C(40) C(39) 0.7(13)
C(40) N(4) C(37) C(32) 179.3(7)
C(40) N(4) C(37) C(36) -0.4(10)
O(1) C(1) C(2) C(3) 177.2(8)
O(1) C(1) C(10) C(9) -177.6(7)
O(1) C(1) C(10) C(11) 0.1(10)
C(2) C(1) C(10) C(9) 1.9(11)
C(2) C(1) C(10) C(11) 179.6(7)
C(10) C(1) C(2) C(3) -2.4(12)
C(1) C(2) C(3) C(4) 1.7(14)
C(2) C(3) C(4) C(5) -177.6(9)
C(2) C(3) C(4) C(9) -0.7(12)
C(3) C(4) C(5) C(6) -180.0(9)
C(3) C(4) C(9) C(8) -179.0(8)
C(3) C(4) C(9) C(10) 0.3(10)
C(5) C(4) C(9) C(8) -2.0(12)
C(5) C(4) C(9) C(10) 177.3(8)
C(9) C(4) C(5) C(6) 3.1(14)
C(4) C(5) C(6) C(7) -3.3(15)
C(5) C(6) C(7) C(8) 2.6(15)
C(6) C(7) C(8) C(9) -1.5(14)
C(7) C(8) C(9) C(4) 1.3(12)
C(7) C(8) C(9) C(10) -178.0(8)
C(4) C(9) C(10) C(1) -1.0(11)
C(4) C(9) C(10) C(11) -178.7(7)
C(8) C(9) C(10) C(1) 178.3(7)
C(8) C(9) C(10) C(11) 0.6(10)
C(1) C(10) C(11) N(1) -1.6(12)
C(9) C(10) C(11) N(1) 176.1(7)
N(1) C(12) C(13) C(14) -179.7(7)
N(1) C(12) C(17) N(2) -1.3(9)
N(1) C(12) C(17) C(16) -179.1(6)
C(13) C(12) C(17) N(2) 176.8(6)
C(13) C(12) C(17) C(16) -1.0(11)
C(17) C(12) C(13) C(14) 2.5(11)
C(12) C(13) C(14) C(15) -2.3(12)
C(13) C(14) C(15) C(16) 0.5(11)
C(14) C(15) C(16) C(17) 1.0(12)
C(14) C(15) C(16) C(18) 178.9(8)
C(15) C(16) C(17) N(2) -178.5(6)
C(15) C(16) C(17) C(12) -0.7(11)
C(15) C(16) C(18) C(19) 179.8(6)
C(17) C(16) C(18) C(19) -2.2(12)
C(18) C(16) C(17) N(2) 3.4(11)
C(18) C(16) C(17) C(12) -178.9(7)
C(16) C(18) C(19) C(20) 0.5(11)
C(18) C(19) C(20) N(2) 0.1(11)
O(2) C(21) C(22) C(23) -179.5(9)
O(2) C(21) C(30) C(29) -179.2(8)
O(2) C(21) C(30) C(31) 3.1(13)
C(22) C(21) C(30) C(29) -0.1(10)
C(22) C(21) C(30) C(31) -177.8(8)
C(30) C(21) C(22) C(23) 1.4(14)
C(21) C(22) C(23) C(24) -0.8(16)
C(22) C(23) C(24) C(25) 180.0(10)
C(22) C(23) C(24) C(29) -1.0(16)
C(23) C(24) C(25) C(26) -179.0(11)
C(23) C(24) C(29) C(28) -178.2(9)
C(23) C(24) C(29) C(30) 2.2(14)
C(25) C(24) C(29) C(28) 0.8(14)
C(25) C(24) C(29) C(30) -178.8(9)
C(29) C(24) C(25) C(26) 2.0(17)
C(24) C(25) C(26) C(27) -3.9(19)
C(25) C(26) C(27) C(28) 2.9(19)
C(26) C(27) C(28) C(29) -0.1(15)
C(27) C(28) C(29) C(24) -1.7(15)
C(27) C(28) C(29) C(30) 177.8(9)
C(24) C(29) C(30) C(21) -1.6(12)
C(24) C(29) C(30) C(31) 176.2(8)
C(28) C(29) C(30) C(21) 178.9(9)
C(28) C(29) C(30) C(31) -3.4(13)
C(21) C(30) C(31) N(3) -1.3(14)
C(29) C(30) C(31) N(3) -179.0(8)
N(3) C(32) C(33) C(34) -179.0(7)
N(3) C(32) C(37) N(4) 0.3(8)
N(3) C(32) C(37) C(36) -180.0(6)
C(33) C(32) C(37) N(4) 179.9(5)
C(33) C(32) C(37) C(36) -0.4(10)
C(37) C(32) C(33) C(34) 1.4(12)
C(32) C(33) C(34) C(35) -2.6(14)
C(33) C(34) C(35) C(36) 2.5(14)
C(34) C(35) C(36) C(37) -1.4(13)
C(34) C(35) C(36) C(38) 179.5(9)
C(35) C(36) C(37) N(4) -179.9(6)
C(35) C(36) C(37) C(32) 0.3(10)
C(35) C(36) C(38) C(39) -179.2(9)
C(37) C(36) C(38) C(39) 1.7(13)
C(38) C(36) C(37) N(4) -0.8(12)
C(38) C(36) C(37) C(32) 179.5(8)
C(36) C(38) C(39) C(40) -1.5(14)
C(38) C(39) C(40) N(4) 0.3(11)
S(2) C(42) C(43) S(3) 0.2(7)
S(2) C(42) C(43) S(5) 178.8(5)
S(4) C(42) C(43) S(3) 178.5(5)
S(4) C(42) C(43) S(5) -3.0(13)
S(6) C(44) C(45) S(7) -1.7(13)
S(6) C(44) C(45) S(9) 178.2(5)
S(8) C(44) C(45) S(7) 178.5(5)
S(8) C(44) C(45) S(9) -1.6(11)
S(12) C(48) C(49) S(13) -1.8(10)
S(12) C(48) C(49) S(15) 178.7(5)
S(14) C(48) C(49) S(13) 178.1(5)
S(14) C(48) C(49) S(15) -1.5(13)
S(16) C(50) C(51) S(17) -3.1(14)
S(16) C(50) C(51) S(19) 179.0(6)
S(18) C(50) C(51) S(17) 179.1(6)
S(18) C(50) C(51) S(19) 1.2(11)
S(22) C(54) C(55) S(23) -2.9(11)
S(22) C(54) C(55) S(25) 177.7(5)
S(24) C(54) C(55) S(23) 177.2(5)
S(24) C(54) C(55) S(25) -2.2(14)
S(26) C(56) C(57) S(27) 1.1(13)
S(26) C(56) C(57) S(29) -179.9(4)
S(28) C(56) C(57) S(27) -179.1(5)
S(28) C(56) C(57) S(29) -0.1(9)
S(32) C(60) C(61) S(33) -2.1(11)
S(32) C(60) C(61) S(35) 176.4(5)
S(34) C(60) C(61) S(33) 176.6(5)
S(34) C(60) C(61) S(35) -4.9(13)
S(36) C(62) C(63) S(37) 2.2(14)
S(36) C(62) C(63) S(39) 179.9(4)
S(38) C(62) C(63) S(37) -178.0(6)
S(38) C(62) C(63) S(39) -0.3(8)
S(42) C(66) C(67) S(43) -1.3(10)
S(42) C(66) C(67) S(45) 178.6(5)
S(44) C(66) C(67) S(43) 177.9(5)
S(44) C(66) C(67) S(45) -2.2(13)
S(46) C(68) C(69) S(47) 3.1(13)
S(46) C(68) C(69) S(49) -179.4(5)
S(48) C(68) C(69) S(47) -178.1(5)
S(48) C(68) C(69) S(49) -0.6(10)
